data_7154966
loop_
_publ_author_name
'Van Raden, J. M.'
'Darzi, E. R.'
'Zakharov, L. N.'
'Jasti, R.'

_publ_section_title
;
 Synthesis and characterization of a highly strained donor-acceptor
 nanohoop.
;
_journal_issue 24
_journal_name_full 'Organic &amp; biomolecular chemistry'
_journal_page_first 5721
_journal_page_last 5727
_journal_paper_doi 10.1039/c6ob00133e
_journal_volume 14
_journal_year 2016
_chemical_formula_sum 'C35 H23 N'
_chemical_formula_weight 457.54
_chemical_name_systematic
; 
 ? 
;
_space_group_IT_number 148
_symmetry_cell_setting hexagonal
_symmetry_space_group_name_Hall '-R 3'
_symmetry_space_group_name_H-M 'R -3 :H'
_atom_sites_solution_hydrogens geom
_atom_sites_solution_primary direct
_atom_sites_solution_secondary difmap
_audit_creation_method SHELXL-97
_audit_update_record
;
2016-01-16 deposited with the CCDC.
2016-02-05 downloaded from the CCDC.
;
_cell_angle_alpha 90.00
_cell_angle_beta 90.00
_cell_angle_gamma 120.00
_cell_formula_units_Z 3
_cell_length_a 19.3483(6)
_cell_length_b 19.3483(6)
_cell_length_c 6.2252(3)
_cell_measurement_reflns_used 901
_cell_measurement_temperature 173(2)
_cell_measurement_theta_max 65.78
_cell_measurement_theta_min 7.59
_cell_volume 2018.22(13)
_computing_cell_refinement 'Bruker SAINT'
_computing_data_collection 'Bruker APEX3'
_computing_data_reduction 'Bruker SAINT'
_computing_molecular_graphics 'Bruker SHELXTL'
_computing_publication_material 'Bruker SHELXTL'
_computing_structure_refinement 'SHELXL-97 (Sheldrick, 2008)'
_computing_structure_solution 'SHELXS-97 (Sheldrick 2008)'
_diffrn_ambient_temperature 173(2)
_diffrn_measured_fraction_theta_full 0.999
_diffrn_measured_fraction_theta_max 0.999
_diffrn_measurement_device_type 'Bruker APEX-II CCD'
_diffrn_measurement_method '\f and \w scans'
_diffrn_radiation_monochromator triumph
_diffrn_radiation_source 'Incoatec I\mS'
_diffrn_radiation_type CuK\a
_diffrn_radiation_wavelength 1.54178
_diffrn_reflns_av_R_equivalents 0.0867
_diffrn_reflns_av_sigmaI/netI 0.0465
_diffrn_reflns_limit_h_max 22
_diffrn_reflns_limit_h_min -16
_diffrn_reflns_limit_k_max 22
_diffrn_reflns_limit_k_min -22
_diffrn_reflns_limit_l_max 7
_diffrn_reflns_limit_l_min -7
_diffrn_reflns_number 5290
_diffrn_reflns_theta_full 66.28
_diffrn_reflns_theta_max 66.28
_diffrn_reflns_theta_min 4.57
_exptl_absorpt_coefficient_mu 0.496
_exptl_absorpt_correction_T_max 0.9661
_exptl_absorpt_correction_T_min 0.9429
_exptl_absorpt_correction_type multi-scan
_exptl_absorpt_process_details SADABS
_exptl_crystal_colour orange
_exptl_crystal_density_diffrn 1.129
_exptl_crystal_density_method 'not measured'
_exptl_crystal_description prizm
_exptl_crystal_F_000 720
_exptl_crystal_size_max 0.12
_exptl_crystal_size_mid 0.08
_exptl_crystal_size_min 0.07
_refine_diff_density_max 0.124
_refine_diff_density_min -0.196
_refine_diff_density_rms 0.041
_refine_ls_extinction_method none
_refine_ls_goodness_of_fit_ref 1.075
_refine_ls_hydrogen_treatment mixed
_refine_ls_matrix_type full
_refine_ls_number_parameters 71
_refine_ls_number_reflns 789
_refine_ls_number_restraints 0
_refine_ls_restrained_S_all 1.075
_refine_ls_R_factor_all 0.0562
_refine_ls_R_factor_gt 0.0422
_refine_ls_shift/su_max 0.000
_refine_ls_shift/su_mean 0.000
_refine_ls_structure_factor_coef Fsqd
_refine_ls_weighting_details 'calc w=1/[\s^2^(Fo^2^)+(0.0465P)^2^+0.0000P] where P=(Fo^2^+2Fc^2^)/3'
_refine_ls_weighting_scheme calc
_refine_ls_wR_factor_gt 0.0967
_refine_ls_wR_factor_ref 0.1013
_reflns_number_gt 624
_reflns_number_total 789
_reflns_threshold_expression >2sigma(I)
_cod_data_source_file c6ob00133e2.cif
_cod_data_source_block cu_jasti29_0m_sqd
_cod_depositor_comments
;
The following automatic conversions were performed:

'_symmetry_cell_setting' value 'Hexagonal' changed to 'hexagonal'
according to
/usr/data/users/saulius/crontab/automatic-downloads/rss-feeds/RSC/lib/dictionaries/cif_core.dic
dictionary named 'cif_core.dic' version 2.4.2 from 2011-04-26.

Automatic conversion script
Id: cif_fix_values 4268 2015-11-12 08:31:59Z antanas 

 Adding full bibliography for 7154966.cif.
;
_cod_original_sg_symbol_H-M R-3
_cod_database_code 7154966
_platon_squeeze_void_probe_radius 1.20

loop_
_symmetry_equiv_pos_as_xyz
'x, y, z'
'-y, x-y, z'
'-x+y, -x, z'
'x+2/3, y+1/3, z+1/3'
'-y+2/3, x-y+1/3, z+1/3'
'-x+y+2/3, -x+1/3, z+1/3'
'x+1/3, y+2/3, z+2/3'
'-y+1/3, x-y+2/3, z+2/3'
'-x+y+1/3, -x+2/3, z+2/3'
'-x, -y, -z'
'y, -x+y, -z'
'x-y, x, -z'
'-x+2/3, -y+1/3, -z+1/3'
'y+2/3, -x+y+1/3, -z+1/3'
'x-y+2/3, x+1/3, -z+1/3'
'-x+1/3, -y+2/3, -z+2/3'
'y+1/3, -x+y+2/3, -z+2/3'
'x-y+1/3, x+2/3, -z+2/3'

loop_
_atom_site_label
_atom_site_type_symbol
_atom_site_fract_x
_atom_site_fract_y
_atom_site_fract_z
_atom_site_U_iso_or_equiv
_atom_site_adp_type
_atom_site_occupancy
_atom_site_symmetry_multiplicity
_atom_site_calc_flag
_atom_site_refinement_flags
C1 C 0.76272(8) -0.05342(9) 0.0112(3) 0.0311(4) Uani 1 1 d .
C2 C 0.76638(9) -0.00799(10) -0.1688(3) 0.0353(4) Uani 0.96 1 d P
C3 C 0.81740(9) 0.07382(10) -0.1704(3) 0.0337(4) Uani 0.96 1 d P
N2A N 0.76638(9) -0.00799(10) -0.1688(3) 0.0353(4) Uani 0.04 1 d P
N3A N 0.81740(9) 0.07382(10) -0.1704(3) 0.0337(4) Uani 0.04 1 d P
C4 C 0.86473(9) 0.11307(9) 0.0080(3) 0.0312(4) Uani 1 1 d .
C5 C 0.84515(10) 0.07014(10) 0.1993(3) 0.0359(4) Uani 0.96 1 d P
C6 C 0.79513(10) -0.01167(10) 0.2006(3) 0.0351(4) Uani 0.96 1 d P
N5A N 0.84515(10) 0.07014(10) 0.1993(3) 0.0359(4) Uani 0.04 1 d P
N6A N 0.79513(10) -0.01167(10) 0.2006(3) 0.0351(4) Uani 0.04 1 d P
H2 H 0.7359(12) -0.0356(11) -0.304(3) 0.039(5) Uiso 0.96 1 d P
H3 H 0.8225(12) 0.1015(13) -0.312(3) 0.047(5) Uiso 0.96 1 d P
H5 H 0.8740(12) 0.0938(12) 0.339(3) 0.045(5) Uiso 0.96 1 d P
H6 H 0.7923(12) -0.0391(12) 0.334(3) 0.048(6) Uiso 0.96 1 d P

loop_
_atom_site_aniso_label
_atom_site_aniso_U_11
_atom_site_aniso_U_22
_atom_site_aniso_U_33
_atom_site_aniso_U_23
_atom_site_aniso_U_13
_atom_site_aniso_U_12
C1 0.0216(7) 0.0290(8) 0.0422(9) 0.0001(7) 0.0025(6) 0.0124(6)
C2 0.0290(8) 0.0344(9) 0.0444(10) -0.0014(7) -0.0041(7) 0.0172(7)
C3 0.0295(8) 0.0337(8) 0.0429(9) 0.0030(7) -0.0020(7) 0.0195(7)
N2A 0.0290(8) 0.0344(9) 0.0444(10) -0.0014(7) -0.0041(7) 0.0172(7)
N3A 0.0295(8) 0.0337(8) 0.0429(9) 0.0030(7) -0.0020(7) 0.0195(7)
C4 0.0288(8) 0.0263(8) 0.0436(9) -0.0009(7) 0.0022(7) 0.0176(7)
C5 0.0355(9) 0.0336(8) 0.0374(9) -0.0029(7) 0.0037(7) 0.0163(7)
C6 0.0349(9) 0.0320(8) 0.0374(9) 0.0024(7) 0.0074(7) 0.0160(7)
N5A 0.0355(9) 0.0336(8) 0.0374(9) -0.0029(7) 0.0037(7) 0.0163(7)
N6A 0.0349(9) 0.0320(8) 0.0374(9) 0.0024(7) 0.0074(7) 0.0160(7)

loop_
_atom_type_symbol
_atom_type_description
_atom_type_scat_dispersion_real
_atom_type_scat_dispersion_imag
_atom_type_scat_source
C C 0.0181 0.0091 'International Tables Vol C Tables 4.2.6.8 and 6.1.1.4'
H H 0.0000 0.0000 'International Tables Vol C Tables 4.2.6.8 and 6.1.1.4'
N N 0.0311 0.0180 'International Tables Vol C Tables 4.2.6.8 and 6.1.1.4'

loop_
_geom_angle_atom_site_label_1
_geom_angle_atom_site_label_2
_geom_angle_atom_site_label_3
_geom_angle
_geom_angle_site_symmetry_3
C6 C1 C2 116.53(15) .
C6 C1 C4 117.91(15) 12_545
C2 C1 C4 122.43(15) 12_545
C3 C2 C1 120.36(15) .
C3 C2 H2 119.4(10) .
C1 C2 H2 119.9(10) .
C2 C3 C4 120.97(15) .
C2 C3 H3 115.9(12) .
C4 C3 H3 122.7(12) .
C5 C4 C3 116.53(15) .
C5 C4 C1 117.59(15) 11_665
C3 C4 C1 122.79(15) 11_665
C6 C5 C4 120.96(16) .
C6 C5 H5 115.2(11) .
C4 C5 H5 122.7(11) .
C5 C6 C1 120.98(16) .
C5 C6 H6 116.5(12) .
C1 C6 H6 121.5(12) .

loop_
_geom_bond_atom_site_label_1
_geom_bond_atom_site_label_2
_geom_bond_distance
_geom_bond_site_symmetry_2
C1 C6 1.389(2) .
C1 C2 1.404(2) .
C1 C4 1.493(2) 12_545
C2 C3 1.385(2) .
C2 H2 1.013(19) .
C3 C4 1.397(2) .
C3 H3 1.01(2) .
C4 C5 1.392(2) .
C4 C1 1.493(2) 11_665
C5 C6 1.382(2) .
C5 H5 1.01(2) .
C6 H6 0.97(2) .

loop_
_geom_torsion_atom_site_label_1
_geom_torsion_atom_site_label_2
_geom_torsion_atom_site_label_3
_geom_torsion_atom_site_label_4
_geom_torsion
_geom_torsion_site_symmetry_1
_geom_torsion_site_symmetry_4
C6 C1 C2 C3 16.4(2) . .
C4 C1 C2 C3 -143.18(15) 12_545 .
C1 C2 C3 C4 -1.5(2) . .
C2 C3 C4 C5 -14.2(2) . .
C2 C3 C4 C1 145.42(15) . 11_665
C3 C4 C5 C6 15.1(2) . .
C1 C4 C5 C6 -145.59(15) 11_665 .
C4 C5 C6 C1 -0.2(2) . .
C2 C1 C6 C5 -15.5(2) . .
C4 C1 C6 C5 144.96(15) 12_545 .

loop_
_platon_squeeze_void_nr
_platon_squeeze_void_average_x
_platon_squeeze_void_average_y
_platon_squeeze_void_average_z
_platon_squeeze_void_volume
_platon_squeeze_void_count_electrons
_platon_squeeze_void_content
1 0.000 0.000 -0.032 124 37 ' '
2 0.333 0.667 -0.009 125 37 ' '
3 0.667 0.333 -0.048 125 37 ' '
